data_4100771
loop_
_publ_author_name
'Partha Sarathi Mukherjee'
'Neeladri Das'
'Yury K. Kryschenko'
'Atta M. Arif'
'Peter J. Stang'

_publ_section_title
;
Design, Synthesis, and Crystallographic Studies of Neutral Platinum-Based
Macrocycles Formed via Self-Assembly
;
_journal_name_full 'Journal of the American Chemical Society'
_journal_page_first 2464
_journal_page_last 2473
_journal_paper_doi 10.1021/ja039235b
_journal_volume 126
_journal_year 2004
_chemical_formula_sum 'C95 H147 Cl9 O8 P8 Pt4'
_chemical_formula_weight 2764.30
_space_group_IT_number 5
_symmetry_cell_setting monoclinic
_symmetry_space_group_name_Hall 'C 2y'
_symmetry_space_group_name_H-M 'C 1 2 1'
_cell_angle_alpha 90.00
_cell_angle_beta 96.5331(8)
_cell_angle_gamma 90.00
_cell_formula_units_Z 6
_cell_length_a 65.5820(13)
_cell_length_b 13.9473(3)
_cell_length_c 18.5091(4)
_cell_measurement_temperature 150(1)
_cell_volume 16820.2(6)
_diffrn_ambient_temperature 150(1)
_exptl_crystal_density_diffrn 1.637
_cod_original_sg_symbol_H-M 'C 2'
_cod_database_code 4100771

loop_
_symmetry_equiv_pos_as_xyz
'x, y, z'
'-x, y, -z'
'x+1/2, y+1/2, z'
'-x+1/2, y+1/2, -z'

loop_
_atom_site_label
_atom_site_type_symbol
_atom_site_fract_x
_atom_site_fract_y
_atom_site_fract_z
_atom_site_U_iso_or_equiv
_atom_site_adp_type
_atom_site_occupancy
_atom_site_symmetry_multiplicity
_atom_site_calc_flag
_atom_site_refinement_flags
_atom_site_disorder_assembly
_atom_site_disorder_group
Pt1 Pt 0.260974(5) 0.75472(3) 0.159705(18) 0.02257(7) Uani 1 1 d . . .
Pt1A Pt -0.027615(4) 0.30386(3) 0.154310(16) 0.02339(7) Uani 1 1 d . . .
Pt2 Pt 0.194603(5) 0.77215(2) 0.483697(17) 0.02324(8) Uani 1 1 d . . .
Pt2A Pt 0.092882(5) 0.33070(2) 0.512406(17) 0.02263(7) Uani 1 1 d . . .
Pt3 Pt 0.083705(4) 0.81693(2) 0.197228(15) 0.02072(7) Uani 1 1 d . . .
Pt4 Pt 0.134377(4) 0.79873(2) -0.166774(16) 0.02090(7) Uani 1 1 d . . .
P1 P 0.25583(4) 0.59227(18) 0.17027(13) 0.0250(5) Uani 1 1 d . . .
P1A P -0.03050(4) 0.1409(2) 0.17080(17) 0.0357(6) Uani 1 1 d . . .
P2 P 0.26588(5) 0.9137(2) 0.14501(17) 0.0392(7) Uani 1 1 d . . .
P2A P -0.02589(4) 0.4682(2) 0.15186(16) 0.0332(7) Uani 1 1 d . . .
P3 P 0.13262(4) 0.6354(2) -0.1475(2) 0.0423(7) Uani 1 1 d . . .
P3A P 0.09715(4) 0.1687(2) 0.49776(15) 0.0287(5) Uani 1 1 d . . .
P4 P 0.13694(4) 0.9604(2) -0.18454(17) 0.0306(6) Uani 1 1 d D . .
P4A P 0.08520(4) 0.49058(18) 0.52392(13) 0.0267(5) Uani 1 1 d . . .
P5 P 0.08494(4) 0.6521(2) 0.19145(16) 0.0327(7) Uani 1 1 d . . .
P6 P 0.08663(4) 0.98075(19) 0.19005(14) 0.0260(5) Uani 1 1 d . . .
P7 P 0.19050(4) 0.6095(2) 0.47203(16) 0.0325(6) Uani 1 1 d . . .
P8 P 0.19792(4) 0.9356(2) 0.48181(15) 0.0296(6) Uani 1 1 d . . .
O1 O 0.24433(9) 0.7559(6) 0.0551(3) 0.0311(14) Uani 1 1 d . . .
O1A O 0.00462(8) 0.2977(5) 0.1594(3) 0.0307(14) Uani 1 1 d . . .
O2 O 0.27025(10) 0.7420(8) -0.0107(4) 0.055(2) Uani 1 1 d . . .
O2A O 0.00956(11) 0.2833(10) 0.2798(4) 0.078(4) Uani 1 1 d . . .
O3 O 0.16646(8) 0.7892(5) -0.1706(3) 0.0256(13) Uani 1 1 d . . .
O3A O 0.07829(9) 0.3340(6) 0.4049(3) 0.0353(16) Uani 1 1 d . . .
O4 O 0.17402(9) 0.8047(8) -0.0506(3) 0.057(3) Uani 1 1 d . . .
O4A O 0.10621(10) 0.3288(8) 0.3451(4) 0.058(3) Uani 1 1 d . . .
O5 O 0.09893(8) 0.8163(5) 0.3046(3) 0.0271(13) Uani 1 1 d . . .
O6 O 0.06905(10) 0.8339(9) 0.3473(4) 0.067(3) Uani 1 1 d . . .
O7 O 0.16237(8) 0.7955(5) 0.4698(3) 0.0278(14) Uani 1 1 d . . .
O8 O 0.16127(10) 0.7857(8) 0.5902(3) 0.057(3) Uani 1 1 d . . .
C1 C 0.25186(14) 0.7490(8) -0.0050(5) 0.030(2) Uani 1 1 d . . .
C1A C 0.01579(14) 0.2935(9) 0.2202(5) 0.039(2) Uani 1 1 d . . .
C2 C 0.23633(12) 0.7553(7) -0.0708(5) 0.0217(17) Uani 1 1 d . . .
C2A C 0.03863(13) 0.3037(8) 0.2158(5) 0.0291(19) Uani 1 1 d . . .
C3 C 0.24221(13) 0.7443(7) -0.1401(5) 0.028(2) Uani 1 1 d . . .
H3 H 0.2563 0.7353 -0.1463 0.033 Uiso 1 1 calc R . .
C3A C 0.04643(12) 0.3072(7) 0.1493(4) 0.0249(18) Uani 1 1 d . . .
H3A H 0.0374 0.3043 0.1054 0.030 Uiso 1 1 calc R . .
C4 C 0.22746(14) 0.7465(7) -0.2006(5) 0.028(2) Uani 1 1 d . . .
H4 H 0.2314 0.7372 -0.2478 0.033 Uiso 1 1 calc R . .
C4A C 0.06754(13) 0.3151(8) 0.1466(5) 0.029(2) Uani 1 1 d . . .
H4A H 0.0729 0.3159 0.1010 0.035 Uiso 1 1 calc R . .
C5 C 0.20675(13) 0.7622(7) -0.1918(4) 0.0245(17) Uani 1 1 d . . .
H5 H 0.1968 0.7658 -0.2332 0.029 Uiso 1 1 calc R . .
C5A C 0.08075(13) 0.3218(7) 0.2108(4) 0.0262(19) Uani 1 1 d . . .
H5A H 0.0951 0.3259 0.2089 0.031 Uiso 1 1 calc R . .
C6 C 0.20085(12) 0.7726(6) -0.1228(4) 0.0226(18) Uani 1 1 d . . .
C6A C 0.07301(12) 0.3227(7) 0.2782(4) 0.0257(19) Uani 1 1 d . . .
C7 C 0.21552(12) 0.7704(7) -0.0624(4) 0.0244(18) Uani 1 1 d . . .
H7 H 0.2115 0.7792 -0.0152 0.029 Uiso 1 1 calc R . .
C7A C 0.05184(12) 0.3122(8) 0.2792(4) 0.032(2) Uani 1 1 d . . .
H7A H 0.0464 0.3110 0.3246 0.038 Uiso 1 1 calc R . .
C8 C 0.17866(12) 0.7906(7) -0.1125(4) 0.0243(18) Uani 1 1 d . . .
C8A C 0.08743(13) 0.3300(8) 0.3476(4) 0.028(2) Uani 1 1 d . . .
C9 C 0.10402(12) 0.8057(7) -0.1678(4) 0.0236(17) Uani 1 1 d . . .
C9A C 0.10563(12) 0.3258(6) 0.6146(4) 0.0199(16) Uani 1 1 d . . .
C10 C 0.09048(12) 0.8063(8) -0.2335(4) 0.031(2) Uani 1 1 d . . .
H10 H 0.0962 0.8042 -0.2783 0.037 Uiso 1 1 calc R . .
C10A C 0.12779(12) 0.3291(7) 0.6320(5) 0.0273(19) Uani 1 1 d . . .
H10A H 0.1362 0.3367 0.5937 0.033 Uiso 1 1 calc R . .
C11 C 0.06953(12) 0.8099(8) -0.2350(4) 0.029(2) Uani 1 1 d . . .
H11 H 0.0611 0.8097 -0.2803 0.035 Uiso 1 1 calc R . .
C11A C 0.13698(12) 0.3216(7) 0.7025(4) 0.0270(19) Uani 1 1 d . . .
H11A H 0.1515 0.3214 0.7113 0.032 Uiso 1 1 calc R . .
C12 C 0.06054(11) 0.8138(7) -0.1699(4) 0.0227(18) Uani 1 1 d . . .
C12A C 0.12565(12) 0.3144(7) 0.7606(4) 0.0256(19) Uani 1 1 d . . .
C13 C 0.03867(12) 0.8178(8) -0.1700(4) 0.028(2) Uani 1 1 d . . .
H13 H 0.0301 0.8177 -0.2150 0.033 Uiso 1 1 calc R . .
C13A C 0.13525(12) 0.3101(9) 0.8342(4) 0.030(2) Uani 1 1 d . . .
H13A H 0.1498 0.3091 0.8430 0.037 Uiso 1 1 calc R . .
C14 C 0.02989(12) 0.8216(7) -0.1067(4) 0.0234(18) Uani 1 1 d . . .
H14 H 0.0154 0.8247 -0.1084 0.028 Uiso 1 1 calc R . .
C14A C 0.12402(12) 0.3076(8) 0.8917(5) 0.0286(19) Uani 1 1 d . . .
H14A H 0.1308 0.3044 0.9398 0.034 Uiso 1 1 calc R . .
C15 C 0.04225(12) 0.8211(6) -0.0376(4) 0.0205(16) Uani 1 1 d . . .
C15A C 0.10213(12) 0.3098(7) 0.8804(4) 0.0224(17) Uani 1 1 d . . .
C16 C 0.03361(12) 0.8216(7) 0.0280(4) 0.0260(19) Uani 1 1 d . . .
H16 H 0.0191 0.8238 0.0269 0.031 Uiso 1 1 calc R . .
C16A C 0.09041(13) 0.3098(7) 0.9400(4) 0.0259(18) Uani 1 1 d . . .
H16A H 0.0972 0.3089 0.9882 0.031 Uiso 1 1 calc R . .
C17 C 0.04558(12) 0.8190(8) 0.0942(4) 0.030(2) Uani 1 1 d . . .
H17 H 0.0391 0.8189 0.1377 0.036 Uiso 1 1 calc R . .
C17A C 0.06929(11) 0.3111(7) 0.9289(4) 0.0227(17) Uani 1 1 d . . .
H17A H 0.0618 0.3124 0.9699 0.027 Uiso 1 1 calc R . .
C18 C 0.06734(12) 0.8166(7) 0.0989(5) 0.0245(18) Uani 1 1 d . . .
C18A C 0.05831(11) 0.3106(7) 0.8580(4) 0.0205(17) Uani 1 1 d . . .
C19 C 0.07578(11) 0.8156(6) 0.0339(4) 0.0206(17) Uani 1 1 d . . .
H19 H 0.0903 0.8143 0.0354 0.025 Uiso 1 1 calc R . .
C19A C 0.07003(11) 0.3115(7) 0.8009(4) 0.0207(17) Uani 1 1 d . . .
H19A H 0.0631 0.3120 0.7530 0.025 Uiso 1 1 calc R . .
C20 C 0.06386(11) 0.8163(6) -0.0354(4) 0.0204(17) Uani 1 1 d . . .
C20A C 0.09162(11) 0.3119(6) 0.8087(4) 0.0173(15) Uani 1 1 d . . .
C21 C 0.07337(11) 0.8138(6) -0.1022(4) 0.0169(15) Uani 1 1 d . . .
C21A C 0.10381(11) 0.3150(6) 0.7476(4) 0.0198(16) Uani 1 1 d . . .
C22 C 0.09473(11) 0.8093(6) -0.1045(4) 0.0192(16) Uani 1 1 d . . .
H22 H 0.1033 0.8087 -0.0595 0.023 Uiso 1 1 calc R . .
C22A C 0.09482(11) 0.3180(6) 0.6741(4) 0.0195(16) Uani 1 1 d . . .
H22A H 0.0803 0.3144 0.6652 0.023 Uiso 1 1 calc R . .
C23 C 0.08755(13) 0.8264(8) 0.3555(5) 0.031(2) Uani 1 1 d . . .
C23A C -0.04975(18) 0.0804(8) 0.1077(7) 0.046(3) Uani 1 1 d . . .
H23A H -0.0498 0.0117 0.1212 0.056 Uiso 1 1 calc R . .
H23B H -0.0634 0.1067 0.1154 0.056 Uiso 1 1 calc R . .
C24 C 0.09915(12) 0.8277(7) 0.4317(4) 0.0233(18) Uani 1 1 d . . .
C24A C -0.0476(2) 0.0865(10) 0.0290(8) 0.063(4) Uani 1 1 d . . .
H24A H -0.0432 0.1513 0.0173 0.094 Uiso 1 1 calc R . .
H24B H -0.0609 0.0723 0.0009 0.094 Uiso 1 1 calc R . .
H24C H -0.0374 0.0400 0.0167 0.094 Uiso 1 1 calc R . .
C25 C 0.08790(14) 0.8413(7) 0.4901(5) 0.027(2) Uani 1 1 d . . .
H25 H 0.0735 0.8506 0.4822 0.033 Uiso 1 1 calc R . .
C25A C -0.0378(3) 0.1171(9) 0.2623(8) 0.065(4) Uani 1 1 d . . .
H25A H -0.0287 0.1572 0.2964 0.077 Uiso 1 1 calc R . .
H25B H -0.0519 0.1423 0.2628 0.077 Uiso 1 1 calc R . .
C26 C 0.09807(14) 0.8413(7) 0.5611(4) 0.029(2) Uani 1 1 d . . .
H26 H 0.0905 0.8518 0.6013 0.035 Uiso 1 1 calc R . .
C26A C -0.0376(5) 0.023(2) 0.2934(17) 0.168(12) Uiso 1 1 d . . .
H26A H -0.0418 0.0261 0.3424 0.252 Uiso 1 1 calc R . .
H26B H -0.0237 -0.0042 0.2960 0.252 Uiso 1 1 calc R . .
H26C H -0.0471 -0.0188 0.2629 0.252 Uiso 1 1 calc R . .
C27 C 0.11903(12) 0.8259(7) 0.5727(4) 0.0230(17) Uani 1 1 d . . .
H27 H 0.1258 0.8233 0.6209 0.028 Uiso 1 1 calc R . .
C27A C -0.00708(16) 0.0680(9) 0.1749(7) 0.046(3) Uani 1 1 d . . .
H27A H 0.0029 0.0919 0.2150 0.055 Uiso 1 1 calc R . .
H27B H -0.0105 0.0010 0.1863 0.055 Uiso 1 1 calc R . .
C28 C 0.13029(12) 0.8141(6) 0.5135(4) 0.0202(16) Uani 1 1 d . . .
C28A C 0.00308(19) 0.0691(11) 0.1039(7) 0.056(3) Uani 1 1 d . . .
H28A H -0.0053 0.0317 0.0667 0.083 Uiso 1 1 calc R . .
H28B H 0.0168 0.0410 0.1127 0.083 Uiso 1 1 calc R . .
H28C H 0.0041 0.1354 0.0871 0.083 Uiso 1 1 calc R . .
C29 C 0.12023(12) 0.8158(6) 0.4436(4) 0.0231(17) Uani 1 1 d . . .
H29 H 0.1279 0.8086 0.4033 0.028 Uiso 1 1 calc R . .
C29A C -0.04367(18) 0.5294(9) 0.0862(7) 0.045(3) Uani 1 1 d . . .
H29A H -0.0577 0.5076 0.0921 0.054 Uiso 1 1 calc R . .
H29B H -0.0430 0.5990 0.0968 0.054 Uiso 1 1 calc R . .
C30 C 0.15312(13) 0.7964(7) 0.5267(5) 0.0297(19) Uani 1 1 d . . .
C30A C -0.0400(3) 0.5144(12) 0.0088(8) 0.082(5) Uani 1 1 d . . .
H30A H -0.0287 0.5560 -0.0027 0.123 Uiso 1 1 calc R . .
H30B H -0.0524 0.5301 -0.0233 0.123 Uiso 1 1 calc R . .
H30C H -0.0363 0.4473 0.0016 0.123 Uiso 1 1 calc R . .
C31 C 0.22538(13) 0.7557(7) 0.4993(5) 0.0240(18) Uani 1 1 d . . .
C31A C -0.00031(16) 0.5126(9) 0.1377(8) 0.049(3) Uani 1 1 d . . .
H31A H 0.0095 0.4918 0.1792 0.059 Uiso 1 1 calc R . .
H31B H 0.0039 0.4823 0.0933 0.059 Uiso 1 1 calc R . .
C32 C 0.23544(15) 0.7467(8) 0.5704(5) 0.035(2) Uani 1 1 d . . .
H32 H 0.2276 0.7401 0.6101 0.042 Uiso 1 1 calc R . .
C32A C 0.00132(16) 0.6210(8) 0.1301(8) 0.051(3) Uani 1 1 d . . .
H32A H -0.0089 0.6432 0.0909 0.077 Uiso 1 1 calc R . .
H32B H 0.0151 0.6377 0.1186 0.077 Uiso 1 1 calc R . .
H32C H -0.0012 0.6517 0.1759 0.077 Uiso 1 1 calc R . .
C33 C 0.25634(14) 0.7474(8) 0.5831(5) 0.033(2) Uani 1 1 d . . .
H33 H 0.2627 0.7436 0.6318 0.039 Uiso 1 1 calc R . .
C33A C -0.0324 0.5201(9) 0.2416 0.052(3) Uani 1 1 d . . .
H33A H -0.0333 0.5908 0.2375 0.063 Uiso 1 1 calc R . .
H33B H -0.0460 0.4956 0.2517 0.063 Uiso 1 1 calc R . .
C34 C 0.26888(13) 0.7538(7) 0.5260(5) 0.0270(19) Uani 1 1 d . . .
C34A C -0.0164(3) 0.4940(14) 0.3042(8) 0.085(5) Uani 1 1 d . . .
H34A H -0.0177 0.4259 0.3159 0.127 Uiso 1 1 calc R . .
H34B H -0.0186 0.5328 0.3468 0.127 Uiso 1 1 calc R . .
H34C H -0.0027 0.5064 0.2903 0.127 Uiso 1 1 calc R . .
C35 C 0.29105(14) 0.7538(8) 0.5388(5) 0.030(2) Uani 1 1 d . . .
H35 H 0.2975 0.7520 0.5874 0.036 Uiso 1 1 calc R . .
C35A C 0.07595(17) 0.1151(8) 0.4370(7) 0.042(3) Uani 1 1 d . . .
H35A H 0.0781 0.1305 0.3862 0.051 Uiso 1 1 calc R . .
H35B H 0.0768 0.0446 0.4424 0.051 Uiso 1 1 calc R . .
C36 C 0.30267(13) 0.7562(8) 0.4845(5) 0.028(2) Uani 1 1 d . . .
H36 H 0.3172 0.7569 0.4947 0.034 Uiso 1 1 calc R . .
C36A C 0.05404(16) 0.1469(9) 0.4492(7) 0.046(3) Uani 1 1 d . . .
H36A H 0.0503 0.1182 0.4942 0.069 Uiso 1 1 calc R . .
H36B H 0.0443 0.1256 0.4082 0.069 Uiso 1 1 calc R . .
H36C H 0.0536 0.2169 0.4530 0.069 Uiso 1 1 calc R . .
C37 C 0.29327(12) 0.7579(7) 0.4099(5) 0.0248(18) Uani 1 1 d . . .
C37A C 0.09975(17) 0.0952(7) 0.5793(6) 0.036(2) Uani 1 1 d . . .
H37A H 0.1049 0.0313 0.5669 0.044 Uiso 1 1 calc R . .
H37B H 0.1102 0.1247 0.6153 0.044 Uiso 1 1 calc R . .
C38 C 0.30526(13) 0.7546(8) 0.3503(5) 0.030(2) Uani 1 1 d . . .
H38 H 0.3198 0.7540 0.3600 0.036 Uiso 1 1 calc R . .
C38A C 0.0797(2) 0.0817(9) 0.6150(7) 0.053(3) Uani 1 1 d . . .
H38A H 0.0708 0.1373 0.6040 0.080 Uiso 1 1 calc R . .
H38B H 0.0831 0.0757 0.6677 0.080 Uiso 1 1 calc R . .
H38C H 0.0727 0.0235 0.5957 0.080 Uiso 1 1 calc R . .
C39 C 0.29632(12) 0.7521(7) 0.2787(5) 0.0244(18) Uani 1 1 d . . .
H39 H 0.3048 0.7467 0.2405 0.029 Uiso 1 1 calc R . .
C39A C 0.11922(15) 0.1343(8) 0.4517(6) 0.036(2) Uani 1 1 d . . .
H39A H 0.1195 0.0636 0.4475 0.043 Uiso 1 1 calc R . .
H39B H 0.1175 0.1611 0.4019 0.043 Uiso 1 1 calc R . .
C40 C 0.27494(12) 0.7576(7) 0.2619(4) 0.0211(16) Uani 1 1 d . . .
C40A C 0.13992(17) 0.1682(10) 0.4905(7) 0.054(3) Uani 1 1 d . . .
H40A H 0.1412 0.2376 0.4843 0.081 Uiso 1 1 calc R . .
H40B H 0.1511 0.1355 0.4696 0.081 Uiso 1 1 calc R . .
H40C H 0.1406 0.1531 0.5425 0.081 Uiso 1 1 calc R . .
C41 C 0.26313(12) 0.7600(7) 0.3202(4) 0.0234(17) Uani 1 1 d . . .
H41 H 0.2486 0.7622 0.3097 0.028 Uiso 1 1 calc R . .
C41A C 0.06700(18) 0.5349(8) 0.4501(6) 0.040(3) Uani 1 1 d . . .
H41A H 0.0655 0.6051 0.4553 0.048 Uiso 1 1 calc R . .
H41B H 0.0725 0.5226 0.4033 0.048 Uiso 1 1 calc R . .
C42 C 0.27162(13) 0.7595(7) 0.3938(4) 0.0239(18) Uani 1 1 d . . .
C42A C 0.04535(18) 0.4873(9) 0.4480(7) 0.049(3) Uani 1 1 d . . .
H42A H 0.0469 0.4177 0.4529 0.074 Uiso 1 1 calc R . .
H42B H 0.0372 0.5023 0.4017 0.074 Uiso 1 1 calc R . .
H42C H 0.0384 0.5122 0.4882 0.074 Uiso 1 1 calc R . .
C43 C 0.25902(12) 0.7577(7) 0.4541(5) 0.0246(18) Uani 1 1 d . . .
C43A C 0.07395(18) 0.5203(8) 0.6056(6) 0.036(2) Uani 1 1 d . . .
H43A H 0.0619 0.4784 0.6082 0.044 Uiso 1 1 calc R . .
H43B H 0.0840 0.5046 0.6478 0.044 Uiso 1 1 calc R . .
C44 C 0.23734(12) 0.7607(7) 0.4428(5) 0.0225(17) Uani 1 1 d . . .
H44 H 0.2308 0.7664 0.3946 0.027 Uiso 1 1 calc R . .
C44A C 0.0670(2) 0.6254(8) 0.6136(6) 0.046(3) Uani 1 1 d . . .
H44A H 0.0785 0.6685 0.6077 0.069 Uiso 1 1 calc R . .
H44B H 0.0626 0.6346 0.6619 0.069 Uiso 1 1 calc R . .
H44C H 0.0556 0.6396 0.5763 0.069 Uiso 1 1 calc R . .
C45 C 0.24662(18) 0.5539(7) 0.2552(6) 0.036(2) Uani 1 1 d . . .
H45A H 0.2575 0.5673 0.2954 0.043 Uiso 1 1 calc R . .
H45B H 0.2346 0.5940 0.2633 0.043 Uiso 1 1 calc R . .
C45A C 0.10651(16) 0.5751(7) 0.5205(6) 0.036(2) Uani 1 1 d . . .
H45C H 0.1135 0.5600 0.4771 0.043 Uiso 1 1 calc R . .
H45D H 0.1008 0.6405 0.5139 0.043 Uiso 1 1 calc R . .
C46 C 0.2404(2) 0.4484(8) 0.2604(7) 0.049(3) Uani 1 1 d . . .
H46A H 0.2278 0.4366 0.2274 0.073 Uiso 1 1 calc R . .
H46B H 0.2378 0.4339 0.3104 0.073 Uiso 1 1 calc R . .
H46C H 0.2514 0.4073 0.2467 0.073 Uiso 1 1 calc R . .
C46A C 0.1225(2) 0.5754(10) 0.5869(7) 0.058(3) Uani 1 1 d . . .
H46D H 0.1160 0.5926 0.6301 0.087 Uiso 1 1 calc R . .
H46E H 0.1332 0.6224 0.5798 0.087 Uiso 1 1 calc R . .
H46F H 0.1287 0.5115 0.5934 0.087 Uiso 1 1 calc R . .
C47 C 0.23642(15) 0.5455(8) 0.1001(5) 0.033(2) Uani 1 1 d . . .
H47A H 0.2407 0.5596 0.0516 0.040 Uiso 1 1 calc R . .
H47B H 0.2356 0.4750 0.1052 0.040 Uiso 1 1 calc R . .
C48 C 0.21546(16) 0.5889(10) 0.1053(6) 0.047(3) Uani 1 1 d . . .
H48A H 0.2109 0.5725 0.1524 0.071 Uiso 1 1 calc R . .
H48B H 0.2056 0.5634 0.0661 0.071 Uiso 1 1 calc R . .
H48C H 0.2163 0.6587 0.1007 0.071 Uiso 1 1 calc R . .
C49 C 0.27858(15) 0.5224(8) 0.1606(6) 0.037(2) Uani 1 1 d . . .
H49A H 0.2890 0.5357 0.2024 0.044 Uiso 1 1 calc R . .
H49B H 0.2751 0.4534 0.1619 0.044 Uiso 1 1 calc R . .
C50 C 0.2877(2) 0.5430(10) 0.0917(7) 0.056(4) Uani 1 1 d . . .
H50A H 0.2766 0.5539 0.0522 0.084 Uiso 1 1 calc R . .
H50B H 0.2960 0.4883 0.0796 0.084 Uiso 1 1 calc R . .
H50C H 0.2963 0.6004 0.0982 0.084 Uiso 1 1 calc R . .
C51 C 0.24390(17) 0.9746(9) 0.0936(7) 0.045(3) Uani 1 1 d . . .
H51A H 0.2458 1.0447 0.0992 0.054 Uiso 1 1 calc R . .
H51B H 0.2439 0.9593 0.0414 0.054 Uiso 1 1 calc R . .
C52 C 0.2230(2) 0.9477(11) 0.1168(7) 0.057(3) Uani 1 1 d . . .
H52A H 0.2217 0.8778 0.1181 0.086 Uiso 1 1 calc R . .
H52B H 0.2121 0.9742 0.0819 0.086 Uiso 1 1 calc R . .
H52C H 0.2218 0.9740 0.1652 0.086 Uiso 1 1 calc R . .
C53 C 0.28664(18) 0.9409(10) 0.0858(7) 0.052(3) Uani 1 1 d . . .
H53A H 0.2816 0.9253 0.0347 0.062 Uiso 1 1 calc R . .
H53B H 0.2897 1.0104 0.0884 0.062 Uiso 1 1 calc R . .
C54 C 0.30586(19) 0.8865(12) 0.1075(8) 0.069(4) Uani 1 1 d . . .
H54A H 0.3026 0.8184 0.1126 0.104 Uiso 1 1 calc R . .
H54B H 0.3124 0.9110 0.1540 0.104 Uiso 1 1 calc R . .
H54C H 0.3152 0.8941 0.0702 0.104 Uiso 1 1 calc R . .
C55 C 0.2737(2) 0.9856(11) 0.2239(7) 0.066(4) Uani 1 1 d D . .
H55A H 0.2848 0.9516 0.2547 0.079 Uiso 1 1 calc R . .
H55B H 0.2795 1.0467 0.2081 0.079 Uiso 1 1 calc R . .
C56 C 0.2560(3) 1.0083(12) 0.2702(7) 0.082(5) Uani 1 1 d D . .
H56A H 0.2469 0.9525 0.2702 0.122 Uiso 1 1 calc R . .
H56B H 0.2482 1.0635 0.2493 0.122 Uiso 1 1 calc R . .
H56C H 0.2617 1.0231 0.3202 0.122 Uiso 1 1 calc R . .
C57 C 0.1121(2) 0.5719(10) -0.2002(12) 0.087(6) Uani 1 1 d . . .
H57A H 0.1097 0.6029 -0.2485 0.105 Uiso 1 1 calc R . .
H57B H 0.1169 0.5058 -0.2081 0.105 Uiso 1 1 calc R . .
C58 C 0.0912(2) 0.5648(10) -0.1693(11) 0.077(5) Uani 1 1 d . . .
H58A H 0.0934 0.5678 -0.1161 0.116 Uiso 1 1 calc R . .
H58B H 0.0845 0.5039 -0.1844 0.116 Uiso 1 1 calc R . .
H58C H 0.0824 0.6182 -0.1879 0.116 Uiso 1 1 calc R . .
C59 C 0.1284(3) 0.6015(14) -0.0569(10) 0.097(7) Uani 1 1 d D . .
H59A H 0.1188 0.6474 -0.0380 0.116 Uiso 1 1 calc R . .
H59B H 0.1220 0.5371 -0.0580 0.116 Uiso 1 1 calc R . .
C60 C 0.1484(3) 0.5995(18) -0.0061(12) 0.125(8) Uiso 1 1 d D . .
H60A H 0.1453 0.5858 0.0435 0.188 Uiso 1 1 calc R . .
H60B H 0.1552 0.6619 -0.0072 0.188 Uiso 1 1 calc R . .
H60C H 0.1574 0.5495 -0.0219 0.188 Uiso 1 1 calc R . .
C61 C 0.15594(19) 0.5711(8) -0.1650(7) 0.048(3) Uani 1 1 d . . .
H61A H 0.1680 0.6001 -0.1359 0.058 Uiso 1 1 calc R . .
H61B H 0.1549 0.5034 -0.1497 0.058 Uiso 1 1 calc R . .
C62 C 0.1589(2) 0.5748(13) -0.2437(9) 0.078(5) Uani 1 1 d . . .
H62A H 0.1486 0.5344 -0.2715 0.118 Uiso 1 1 calc R . .
H62B H 0.1727 0.5514 -0.2501 0.118 Uiso 1 1 calc R . .
H62C H 0.1575 0.6411 -0.2610 0.118 Uiso 1 1 calc R . .
C63 C 0.1462(3) 1.0185(14) -0.1047(9) 0.082(5) Uiso 1 1 d . . .
H63A H 0.1610 1.0031 -0.0929 0.098 Uiso 1 1 calc R . .
H63B H 0.1450 1.0886 -0.1123 0.098 Uiso 1 1 calc R . .
C64 C 0.1344(3) 0.9895(14) -0.0383(10) 0.084(5) Uiso 1 1 d . . .
H64A H 0.1202 1.0127 -0.0466 0.126 Uiso 1 1 calc R . .
H64B H 0.1413 1.0182 0.0064 0.126 Uiso 1 1 calc R . .
H64C H 0.1344 0.9195 -0.0333 0.126 Uiso 1 1 calc R . .
C65 C 0.1153(3) 1.0199(15) -0.2317(11) 0.090(6) Uani 1 1 d . . .
H65A H 0.1201 1.0786 -0.2547 0.108 Uiso 1 1 calc R . .
H65B H 0.1091 0.9775 -0.2711 0.108 Uiso 1 1 calc R . .
C66 C 0.0984(3) 1.0484(11) -0.1833(11) 0.083(5) Uani 1 1 d . . .
H66A H 0.0891 0.9941 -0.1795 0.125 Uiso 1 1 calc R . .
H66B H 0.0906 1.1032 -0.2050 0.125 Uiso 1 1 calc R . .
H66C H 0.1048 1.0658 -0.1347 0.125 Uiso 1 1 calc R . .
C67 C 0.1540(3) 0.9763(14) -0.2567(10) 0.119(8) Uiso 1 1 d D . .
H67A H 0.1660 0.9337 -0.2465 0.143 Uiso 1 1 calc R . .
H67B H 0.1465 0.9566 -0.3039 0.143 Uiso 1 1 calc R . .
C68 C 0.1615(4) 1.0807(14) -0.2628(13) 0.123(8) Uiso 1 1 d D . .
H68A H 0.1503 1.1200 -0.2871 0.184 Uiso 1 1 calc R . .
H68B H 0.1732 1.0822 -0.2911 0.184 Uiso 1 1 calc R . .
H68C H 0.1656 1.1063 -0.2140 0.184 Uiso 1 1 calc R . .
C69 C 0.06007(18) 0.5922(9) 0.1912(7) 0.045(3) Uani 1 1 d . . .
H69A H 0.0511 0.6109 0.1468 0.055 Uiso 1 1 calc R . .
H69B H 0.0621 0.5220 0.1896 0.055 Uiso 1 1 calc R . .
C70 C 0.0496(2) 0.6165(10) 0.2564(7) 0.055(3) Uani 1 1 d . . .
H70A H 0.0599 0.6313 0.2975 0.082 Uiso 1 1 calc R . .
H70B H 0.0413 0.5617 0.2689 0.082 Uiso 1 1 calc R . .
H70C H 0.0406 0.6723 0.2455 0.082 Uiso 1 1 calc R . .
C71 C 0.1008(2) 0.5963(10) 0.2677(8) 0.061(4) Uani 1 1 d . . .
H71A H 0.0957 0.6163 0.3138 0.073 Uiso 1 1 calc R . .
H71B H 0.0994 0.5257 0.2638 0.073 Uiso 1 1 calc R . .
C72 C 0.1236(2) 0.6241(11) 0.2694(8) 0.063(4) Uani 1 1 d . . .
H72A H 0.1287 0.6026 0.2244 0.094 Uiso 1 1 calc R . .
H72B H 0.1315 0.5934 0.3112 0.094 Uiso 1 1 calc R . .
H72C H 0.1250 0.6939 0.2737 0.094 Uiso 1 1 calc R . .
C73 C 0.0958(2) 0.6107(8) 0.1089(7) 0.050(3) Uani 1 1 d . . .
H73A H 0.0864 0.6323 0.0662 0.060 Uiso 1 1 calc R . .
H73B H 0.1090 0.6443 0.1069 0.060 Uiso 1 1 calc R . .
C74 C 0.0995(3) 0.5079(10) 0.1000(9) 0.072(5) Uani 1 1 d . . .
H74A H 0.1104 0.4867 0.1371 0.109 Uiso 1 1 calc R . .
H74B H 0.1036 0.4961 0.0516 0.109 Uiso 1 1 calc R . .
H74C H 0.0869 0.4722 0.1054 0.109 Uiso 1 1 calc R . .
C75 C 0.06274(16) 1.0475(9) 0.1835(7) 0.040(3) Uani 1 1 d . . .
H75A H 0.0658 1.1170 0.1841 0.049 Uiso 1 1 calc R . .
H75B H 0.0546 1.0325 0.1365 0.049 Uiso 1 1 calc R . .
C76 C 0.04978(18) 1.0237(10) 0.2468(6) 0.049(3) Uani 1 1 d . . .
H76A H 0.0505 0.9547 0.2568 0.074 Uiso 1 1 calc R . .
H76B H 0.0355 1.0424 0.2329 0.074 Uiso 1 1 calc R . .
H76C H 0.0553 1.0590 0.2905 0.074 Uiso 1 1 calc R . .
C77 C 0.10240(15) 1.0345(8) 0.2667(6) 0.036(2) Uani 1 1 d . . .
H77A H 0.1017 1.1052 0.2620 0.043 Uiso 1 1 calc R . .
H77B H 0.0967 1.0168 0.3122 0.043 Uiso 1 1 calc R . .
C78 C 0.12509(17) 1.0035(9) 0.2726(7) 0.046(3) Uani 1 1 d . . .
H78A H 0.1260 0.9336 0.2780 0.069 Uiso 1 1 calc R . .
H78B H 0.1327 1.0342 0.3150 0.069 Uiso 1 1 calc R . .
H78C H 0.1310 1.0228 0.2285 0.069 Uiso 1 1 calc R . .
C79 C 0.09871(17) 1.0174(8) 0.1097(6) 0.039(3) Uani 1 1 d . . .
H79A H 0.1122 0.9851 0.1116 0.046 Uiso 1 1 calc R . .
H79B H 0.0901 0.9936 0.0660 0.046 Uiso 1 1 calc R . .
C80 C 0.1020(3) 1.1245(9) 0.1004(9) 0.068(4) Uani 1 1 d . . .
H80A H 0.0887 1.1563 0.0889 0.102 Uiso 1 1 calc R . .
H80B H 0.1105 1.1350 0.0606 0.102 Uiso 1 1 calc R . .
H80C H 0.1091 1.1511 0.1455 0.102 Uiso 1 1 calc R . .
C81 C 0.2020(2) 0.5372(9) 0.5477(7) 0.052(3) Uani 1 1 d . . .
H81A H 0.2004 0.4682 0.5356 0.063 Uiso 1 1 calc R . .
H81B H 0.2169 0.5514 0.5572 0.063 Uiso 1 1 calc R . .
C82 C 0.1915(3) 0.5603(15) 0.6151(8) 0.090(6) Uani 1 1 d . . .
H82A H 0.1935 0.6281 0.6277 0.136 Uiso 1 1 calc R . .
H82B H 0.1973 0.5204 0.6559 0.136 Uiso 1 1 calc R . .
H82C H 0.1767 0.5471 0.6050 0.136 Uiso 1 1 calc R . .
C83 C 0.16334(17) 0.5703(8) 0.4573(7) 0.044(3) Uani 1 1 d . . .
H83A H 0.1561 0.5991 0.4961 0.053 Uiso 1 1 calc R . .
H83B H 0.1571 0.5976 0.4105 0.053 Uiso 1 1 calc R . .
C84 C 0.1590(2) 0.4627(9) 0.4559(10) 0.075(5) Uani 1 1 d . . .
H84A H 0.1680 0.4307 0.4247 0.113 Uiso 1 1 calc R . .
H84B H 0.1446 0.4515 0.4367 0.113 Uiso 1 1 calc R . .
H84C H 0.1615 0.4370 0.5054 0.113 Uiso 1 1 calc R . .
C85 C 0.20162(18) 0.5585(10) 0.3942(7) 0.052(3) Uani 1 1 d . . .
H85A H 0.2168 0.5636 0.4022 0.062 Uiso 1 1 calc R . .
H85B H 0.1980 0.4898 0.3891 0.062 Uiso 1 1 calc R . .
C86 C 0.1935(2) 0.6126(10) 0.3246(6) 0.058(4) Uani 1 1 d . . .
H86A H 0.1786 0.6042 0.3154 0.087 Uiso 1 1 calc R . .
H86B H 0.2000 0.5871 0.2835 0.087 Uiso 1 1 calc R . .
H86C H 0.1967 0.6809 0.3306 0.087 Uiso 1 1 calc R . .
C87 C 0.17905(17) 0.9892(9) 0.4127(6) 0.040(2) Uani 1 1 d . . .
H87A H 0.1651 0.9768 0.4257 0.048 Uiso 1 1 calc R . .
H87B H 0.1811 1.0595 0.4121 0.048 Uiso 1 1 calc R . .
C88 C 0.1810(2) 0.9476(11) 0.3350(6) 0.061(4) Uani 1 1 d . . .
H88A H 0.1949 0.9590 0.3223 0.092 Uiso 1 1 calc R . .
H88B H 0.1710 0.9792 0.2993 0.092 Uiso 1 1 calc R . .
H88C H 0.1782 0.8785 0.3348 0.092 Uiso 1 1 calc R . .
C89 C 0.19208(18) 0.9933(8) 0.5654(6) 0.044(3) Uani 1 1 d . . .
H89A H 0.1973 1.0599 0.5667 0.052 Uiso 1 1 calc R . .
H89B H 0.1770 0.9960 0.5657 0.052 Uiso 1 1 calc R . .
C90 C 0.20183(18) 0.9386(9) 0.6350(6) 0.047(3) Uani 1 1 d . . .
H90A H 0.1946 0.8779 0.6395 0.071 Uiso 1 1 calc R . .
H90B H 0.2007 0.9782 0.6781 0.071 Uiso 1 1 calc R . .
H90C H 0.2163 0.9257 0.6308 0.071 Uiso 1 1 calc R . .
C91 C 0.22172(16) 0.9913(8) 0.4606(7) 0.041(3) Uani 1 1 d . . .
H91A H 0.2267 0.9540 0.4207 0.050 Uiso 1 1 calc R . .
H91B H 0.2183 1.0562 0.4413 0.050 Uiso 1 1 calc R . .
C92 C 0.2395(2) 1.0016(10) 0.5207(8) 0.057(3) Uani 1 1 d . . .
H92A H 0.2346 1.0321 0.5632 0.085 Uiso 1 1 calc R . .
H92B H 0.2503 1.0412 0.5032 0.085 Uiso 1 1 calc R . .
H92C H 0.2451 0.9381 0.5342 0.085 Uiso 1 1 calc R . .
Cl1 Cl 0.13556(5) 0.8102(3) 0.1179(2) 0.0639(8) Uani 1 1 d . . .
Cl2 Cl 0.17760(8) 0.7618(6) 0.1585(3) 0.129(2) Uani 1 1 d . . .
Cl3 Cl 0.16732(8) 0.9558(4) 0.1269(3) 0.1007(16) Uani 1 1 d . . .
Cl4 Cl 0.18840(11) 0.3665(4) 0.0975(4) 0.129(2) Uani 1 1 d . . .
Cl5 Cl 0.19609(9) 0.1880(5) 0.1694(3) 0.121(2) Uani 1 1 d . . .
Cl6 Cl 0.17108(9) 0.1954(5) 0.0332(4) 0.127(2) Uani 1 1 d . . .
Cl7 Cl 0.13886(10) 0.2909(12) 0.1836(4) 0.256(8) Uani 1 1 d . . .
Cl8 Cl 0.15966(14) 0.2308(6) 0.3187(5) 0.174(3) Uani 1 1 d . . .
Cl9 Cl 0.1610(2) 0.4136(9) 0.2670(7) 0.228(5) Uiso 1 1 d . . .
Cl10 Cl 0.02197(15) 0.7236(7) 0.4250(5) 0.117(3) Uiso 0.657(10) 1 d P A 1
Cl11 Cl 0.00979(15) 0.8213(9) 0.2924(5) 0.131(4) Uiso 0.657(10) 1 d P A 1
Cl12 Cl 0.01878(19) 0.9345(9) 0.4102(7) 0.143(4) Uiso 0.657(10) 1 d P A 1
Cl16 Cl 0.0074(5) 0.744(3) 0.3446(19) 0.216(14) Uiso 0.343(10) 1 d P A 2
Cl17 Cl 0.0085(5) 0.916(2) 0.3486(18) 0.195(13) Uiso 0.343(10) 1 d P A 2
Cl18 Cl 0.0263(3) 0.8911(17) 0.4740(13) 0.143(8) Uiso 0.343(10) 1 d P A 2
Cl13 Cl 0.03462(10) 0.2991(5) 0.5871(3) 0.0601(15) Uani 0.50 1 d P . .
Cl14 Cl 0.0000 0.3413(11) 0.5000 0.177(5) Uani 1 2 d S . .
Cl15 Cl 0.00532(15) 0.1464(8) 0.5449(6) 0.100(3) Uani 0.50 1 d P . .
C93 C 0.1618(2) 0.8341(12) 0.1068(7) 0.064(4) Uani 1 1 d . . .
H93 H 0.1638 0.8224 0.0547 0.077 Uiso 1 1 calc R . .
C94 C 0.1915(2) 0.2477(12) 0.0848(9) 0.069(4) Uani 1 1 d . . .
H94 H 0.2039 0.2389 0.0587 0.083 Uiso 1 1 calc R . .
C95 C 0.1458(2) 0.323(3) 0.2685(12) 0.179(16) Uani 1 1 d . . .
H95 H 0.1334 0.3416 0.2925 0.214 Uiso 1 1 calc R . .
C96 C 0.0252(2) 0.8277(14) 0.3823(10) 0.089(5) Uani 1 1 d . . .
H96 H 0.0399 0.8311 0.3735 0.107 Uiso 1 1 calc R A 1
C97 C 0.0081(4) 0.261(2) 0.5714(13) 0.059(7) Uani 0.50 1 d P . .
H97 H 0.0008 0.2738 0.6150 0.071 Uiso 0.50 1 calc PR . .

loop_
_atom_site_aniso_label
_atom_site_aniso_U_11
_atom_site_aniso_U_22
_atom_site_aniso_U_33
_atom_site_aniso_U_23
_atom_site_aniso_U_13
_atom_site_aniso_U_12
Pt1 0.02076(15) 0.02427(18) 0.02210(16) 0.00236(14) -0.00008(11) -0.00003(13)
Pt1A 0.01890(13) 0.0327(2) 0.01882(14) 0.00022(15) 0.00305(10) 0.00203(14)
Pt2 0.02217(15) 0.02561(19) 0.02180(15) -0.00027(14) 0.00184(11) 0.00259(13)
Pt2A 0.02521(15) 0.02543(19) 0.01743(14) -0.00193(14) 0.00317(11) 0.00073(13)
Pt3 0.02126(14) 0.02469(19) 0.01575(13) 0.00067(13) 0.00010(10) 0.00077(13)
Pt4 0.01784(13) 0.02588(18) 0.01895(14) 0.00003(14) 0.00186(10) 0.00165(13)
P1 0.0273(12) 0.0237(13) 0.0238(12) 0.0003(10) 0.0023(9) 0.0001(10)
P1A 0.0365(15) 0.0316(16) 0.0384(16) -0.0066(13) 0.0024(12) 0.0032(12)
P2 0.0398(15) 0.0353(17) 0.0388(15) -0.0019(13) -0.0111(12) 0.0071(13)
P2A 0.0280(13) 0.0295(15) 0.0417(16) 0.0095(12) 0.0024(11) 0.0000(10)
P3 0.0272(14) 0.0273(15) 0.074(2) 0.0006(15) 0.0142(14) 0.0044(11)
P3A 0.0286(12) 0.0273(14) 0.0304(13) -0.0103(11) 0.0049(10) 0.0019(10)
P4 0.0231(12) 0.0221(14) 0.0465(16) 0.0139(12) 0.0031(11) -0.0006(10)
P4A 0.0336(13) 0.0208(12) 0.0257(12) 0.0005(10) 0.0036(10) 0.0016(10)
P5 0.0311(14) 0.0260(15) 0.0392(16) 0.0023(11) -0.0042(11) 0.0024(10)
P6 0.0294(13) 0.0220(13) 0.0264(13) -0.0058(10) 0.0023(10) 0.0004(10)
P7 0.0299(13) 0.0303(15) 0.0381(15) 0.0027(12) 0.0073(11) 0.0017(11)
P8 0.0284(13) 0.0237(14) 0.0360(14) -0.0041(11) 0.0001(10) 0.0044(10)
O1 0.024(3) 0.046(4) 0.023(3) 0.003(3) 0.001(2) -0.004(3)
O1A 0.016(3) 0.046(4) 0.030(3) 0.000(3) 0.004(2) -0.001(3)
O2 0.022(3) 0.107(8) 0.036(4) -0.006(5) -0.001(3) 0.010(4)
O2A 0.029(4) 0.175(12) 0.031(4) 0.003(6) 0.008(3) -0.011(6)
O3 0.016(2) 0.034(4) 0.026(3) -0.007(3) -0.003(2) 0.004(3)
O3A 0.030(3) 0.055(5) 0.020(3) -0.010(3) -0.001(2) 0.002(3)
O4 0.021(3) 0.122(8) 0.028(3) -0.004(5) 0.002(2) 0.010(5)
O4A 0.030(4) 0.120(8) 0.025(3) -0.004(5) 0.002(3) -0.002(5)
O5 0.028(3) 0.037(4) 0.016(3) -0.001(3) -0.001(2) -0.002(3)
O6 0.022(3) 0.153(10) 0.027(3) 0.006(5) 0.002(3) 0.012(5)
O7 0.024(3) 0.034(4) 0.024(3) 0.002(3) -0.002(2) 0.007(3)
O8 0.025(3) 0.123(9) 0.021(3) 0.008(5) -0.004(2) -0.001(4)
C1 0.033(5) 0.028(5) 0.031(5) 0.004(4) 0.009(4) -0.001(4)
C1A 0.027(4) 0.062(8) 0.031(5) -0.001(5) 0.010(4) -0.003(5)
C2 0.021(4) 0.018(4) 0.026(4) 0.001(4) -0.001(3) -0.001(3)
C2A 0.026(4) 0.030(5) 0.032(4) 0.002(4) 0.002(3) -0.001(4)
C3 0.021(4) 0.027(6) 0.037(5) 0.003(4) 0.009(4) 0.005(4)
C3A 0.024(4) 0.025(5) 0.024(4) 0.006(4) -0.002(3) 0.003(4)
C4 0.034(5) 0.026(5) 0.024(4) -0.006(4) 0.007(4) 0.000(4)
C4A 0.030(4) 0.035(6) 0.024(4) -0.003(4) 0.011(3) 0.002(4)
C5 0.030(4) 0.023(4) 0.020(4) 0.000(4) -0.001(3) -0.002(4)
C5A 0.024(4) 0.031(5) 0.025(4) -0.006(4) 0.008(3) 0.002(4)
C6 0.019(4) 0.022(5) 0.026(4) 0.005(4) -0.003(3) 0.000(3)
C6A 0.022(4) 0.036(6) 0.019(4) 0.002(4) 0.004(3) 0.004(4)
C7 0.023(4) 0.028(5) 0.021(4) -0.001(4) -0.003(3) -0.001(3)
C7A 0.023(4) 0.050(6) 0.022(4) -0.002(5) 0.006(3) 0.003(4)
C8 0.021(4) 0.026(5) 0.027(4) 0.001(4) 0.004(3) 0.005(3)
C8A 0.028(4) 0.037(6) 0.020(4) 0.002(4) 0.002(3) 0.002(4)
C9 0.027(4) 0.017(4) 0.025(4) -0.008(4) -0.003(3) 0.001(4)
C9A 0.023(4) 0.016(4) 0.021(4) -0.007(3) 0.001(3) -0.001(3)
C10 0.027(4) 0.050(6) 0.015(4) 0.006(4) 0.004(3) 0.004(4)
C10A 0.023(4) 0.033(5) 0.026(4) -0.003(4) 0.005(3) -0.001(4)
C11 0.026(4) 0.040(6) 0.020(4) 0.001(4) -0.006(3) 0.012(4)
C11A 0.019(4) 0.032(5) 0.029(4) 0.000(4) 0.001(3) -0.005(4)
C12 0.020(4) 0.028(5) 0.018(4) -0.010(4) -0.009(3) 0.007(4)
C12A 0.024(4) 0.031(5) 0.021(4) -0.010(4) -0.003(3) 0.003(4)
C13 0.019(4) 0.039(6) 0.022(4) 0.001(4) -0.011(3) -0.002(4)
C13A 0.015(4) 0.050(7) 0.024(4) -0.003(5) -0.005(3) 0.002(4)
C14 0.016(3) 0.027(5) 0.025(4) -0.005(4) -0.003(3) 0.004(3)
C14A 0.023(4) 0.035(5) 0.025(4) 0.002(4) -0.008(3) 0.003(4)
C15 0.023(4) 0.014(4) 0.023(4) -0.008(3) -0.003(3) -0.001(3)
C15A 0.026(4) 0.021(5) 0.020(4) 0.001(4) -0.001(3) 0.003(4)
C16 0.019(4) 0.033(5) 0.026(4) -0.003(4) 0.003(3) -0.002(4)
C16A 0.032(4) 0.020(5) 0.025(4) -0.001(4) -0.002(3) -0.004(4)
C17 0.026(4) 0.045(6) 0.019(4) -0.008(4) 0.007(3) 0.002(4)
C17A 0.021(4) 0.030(5) 0.017(4) 0.002(4) 0.003(3) -0.004(4)
C18 0.019(4) 0.021(5) 0.033(4) -0.011(4) -0.001(3) -0.005(3)
C18A 0.016(3) 0.022(5) 0.022(4) -0.002(4) -0.002(3) -0.001(3)
C19 0.018(3) 0.023(5) 0.019(4) 0.002(4) -0.005(3) 0.003(3)
C19A 0.019(3) 0.029(5) 0.013(3) -0.007(4) -0.004(3) 0.004(3)
C20 0.017(3) 0.023(5) 0.020(4) -0.004(4) 0.001(3) -0.002(3)
C20A 0.019(3) 0.016(4) 0.017(3) -0.004(3) -0.002(3) 0.001(3)
C21 0.021(3) 0.011(4) 0.017(3) -0.006(3) -0.002(3) -0.001(3)
C21A 0.021(4) 0.022(5) 0.016(3) 0.001(3) 0.002(3) 0.006(3)
C22 0.022(3) 0.016(4) 0.018(3) 0.002(3) -0.006(3) 0.000(3)
C22A 0.020(3) 0.013(4) 0.025(4) -0.001(3) 0.000(3) 0.001(3)
C23 0.028(4) 0.039(6) 0.025(4) 0.004(4) -0.001(3) 0.004(4)
C23A 0.037(6) 0.025(6) 0.075(9) -0.009(6) -0.002(6) 0.001(4)
C24 0.024(4) 0.024(5) 0.022(4) 0.005(4) 0.003(3) 0.004(4)
C24A 0.067(9) 0.058(9) 0.061(9) -0.026(7) -0.003(7) 0.003(7)
C25 0.027(4) 0.032(5) 0.023(4) 0.007(4) 0.001(3) 0.005(4)
C25A 0.101(12) 0.029(7) 0.069(9) 0.014(6) 0.035(8) 0.020(7)
C26 0.039(5) 0.035(6) 0.015(4) 0.002(4) 0.008(3) -0.001(4)
C27 0.028(4) 0.023(5) 0.019(4) 0.001(4) 0.002(3) -0.005(4)
C27A 0.025(5) 0.045(7) 0.067(8) 0.001(6) 0.000(5) 0.017(5)
C28 0.023(4) 0.019(5) 0.018(3) -0.002(4) -0.001(3) -0.002(3)
C28A 0.043(7) 0.070(9) 0.055(8) -0.003(7) 0.014(6) 0.011(6)
C29 0.029(4) 0.016(4) 0.024(4) 0.002(4) 0.004(3) -0.001(3)
C29A 0.041(6) 0.035(6) 0.058(8) 0.009(6) 0.004(5) 0.000(5)
C30 0.028(4) 0.028(5) 0.032(4) 0.006(4) 0.001(3) 0.003(4)
C30A 0.104(14) 0.075(12) 0.064(10) 0.028(9) -0.010(9) 0.001(10)
C31 0.028(4) 0.015(4) 0.026(4) -0.011(4) -0.008(3) 0.004(4)
C31A 0.026(5) 0.041(7) 0.081(10) 0.009(6) 0.010(6) -0.003(5)
C32 0.038(5) 0.048(7) 0.017(4) 0.009(4) -0.002(4) 0.010(5)
C32A 0.026(5) 0.039(7) 0.089(10) 0.017(6) 0.008(6) -0.003(5)
C33 0.037(5) 0.034(6) 0.026(5) 0.000(4) -0.004(4) 0.006(4)
C33A 0.064(8) 0.038(7) 0.055(8) -0.006(6) 0.003(6) 0.010(6)
C34 0.027(4) 0.021(5) 0.031(5) -0.005(4) -0.004(3) 0.000(4)
C34A 0.106(14) 0.098(14) 0.044(8) -0.027(9) -0.019(8) 0.014(10)
C35 0.032(5) 0.028(5) 0.026(4) -0.002(4) -0.014(4) 0.007(4)
C35A 0.048(7) 0.030(6) 0.049(7) -0.011(5) 0.004(5) -0.010(5)
C36 0.022(4) 0.032(5) 0.027(5) 0.002(4) -0.007(3) 0.001(4)
C36A 0.028(5) 0.056(8) 0.054(7) -0.010(6) 0.000(5) -0.005(5)
C37 0.023(4) 0.023(4) 0.028(4) 0.001(4) 0.000(3) -0.001(4)
C37A 0.046(6) 0.021(5) 0.044(6) -0.002(5) 0.013(5) -0.002(4)
C38 0.021(4) 0.032(5) 0.034(5) 0.000(4) -0.005(3) -0.003(4)
C38A 0.064(8) 0.046(8) 0.053(8) -0.002(6) 0.016(6) -0.004(6)
C39 0.023(4) 0.028(5) 0.023(4) 0.010(4) 0.007(3) 0.001(4)
C39A 0.033(5) 0.036(6) 0.039(6) -0.019(5) 0.006(4) 0.004(4)
C40 0.026(4) 0.019(4) 0.017(4) -0.003(4) -0.002(3) -0.005(4)
C40A 0.034(6) 0.074(9) 0.053(7) -0.036(7) 0.000(5) 0.003(6)
C41 0.019(4) 0.023(4) 0.027(4) -0.005(4) -0.004(3) 0.005(3)
C41A 0.057(7) 0.029(6) 0.033(6) 0.007(5) -0.001(5) 0.014(5)
C42 0.027(4) 0.019(4) 0.024(4) -0.003(4) -0.005(3) 0.006(4)
C42A 0.041(6) 0.049(8) 0.057(8) -0.011(6) 0.003(5) 0.016(5)
C43 0.019(4) 0.028(5) 0.025(4) -0.002(4) -0.002(3) 0.004(4)
C43A 0.045(6) 0.028(6) 0.038(6) -0.006(5) 0.013(5) 0.003(4)
C44 0.023(4) 0.017(4) 0.028(4) 0.006(4) 0.001(3) 0.001(3)
C44A 0.064(8) 0.033(6) 0.043(6) 0.003(5) 0.019(5) 0.009(5)
C45 0.053(6) 0.022(5) 0.035(6) 0.003(4) 0.009(5) -0.003(4)
C45A 0.045(6) 0.025(5) 0.039(6) 0.007(4) 0.008(5) 0.001(4)
C46 0.066(8) 0.034(6) 0.049(7) 0.003(5) 0.016(6) -0.009(6)
C46A 0.054(7) 0.057(8) 0.062(8) 0.018(7) 0.004(6) -0.012(6)
C47 0.033(5) 0.036(6) 0.029(5) 0.000(4) -0.001(4) -0.002(4)
C48 0.033(6) 0.064(9) 0.042(6) -0.001(6) -0.008(5) -0.014(5)
C49 0.030(5) 0.028(5) 0.053(7) -0.001(5) 0.009(5) 0.006(4)
C50 0.059(8) 0.051(8) 0.065(8) 0.007(6) 0.036(7) 0.025(6)
C51 0.038(6) 0.034(6) 0.059(8) 0.003(6) -0.009(5) 0.005(5)
C52 0.050(8) 0.067(9) 0.055(8) 0.008(7) 0.004(6) 0.010(7)
C53 0.037(6) 0.059(8) 0.059(8) 0.024(6) 0.003(5) -0.013(6)
C54 0.038(7) 0.084(11) 0.089(11) 0.019(9) 0.020(7) -0.014(7)
C55 0.071(10) 0.055(9) 0.063(9) 0.004(7) -0.028(7) 0.003(7)
C56 0.140(17) 0.069(11) 0.035(7) -0.013(7) 0.005(9) 0.021(11)
C57 0.047(8) 0.041(8) 0.18(2) -0.035(10) 0.040(10) -0.005(6)
C58 0.048(8) 0.039(8) 0.149(16) -0.022(9) 0.028(9) -0.001(6)
C59 0.126(17) 0.078(12) 0.094(14) 0.046(11) 0.046(12) 0.025(11)
C61 0.048(7) 0.027(6) 0.074(9) -0.010(6) 0.022(6) 0.001(5)
C62 0.041(8) 0.093(13) 0.101(13) -0.028(10) 0.008(8) 0.001(8)
C65 0.066(11) 0.095(14) 0.106(15) 0.038(12) 0.001(10) -0.002(10)
C66 0.068(10) 0.054(9) 0.132(16) 0.004(10) 0.028(10) 0.007(8)
C69 0.049(7) 0.037(7) 0.047(7) -0.003(5) -0.006(5) -0.009(5)
C70 0.059(8) 0.056(8) 0.048(8) 0.019(6) 0.002(6) -0.004(6)
C71 0.062(9) 0.040(7) 0.073(10) 0.017(7) -0.029(7) 0.009(6)
C72 0.047(8) 0.062(9) 0.074(10) 0.003(7) -0.015(7) 0.018(6)
C73 0.074(9) 0.030(6) 0.048(7) -0.003(5) 0.019(6) -0.007(6)
C74 0.108(14) 0.045(8) 0.069(11) 0.008(7) 0.032(9) -0.001(8)
C75 0.029(5) 0.043(7) 0.052(7) 0.002(5) 0.017(5) 0.010(5)
C76 0.037(6) 0.074(9) 0.036(6) -0.015(6) -0.001(5) 0.016(6)
C77 0.032(5) 0.038(6) 0.036(6) -0.018(5) -0.002(4) -0.003(4)
C78 0.030(6) 0.056(8) 0.049(7) -0.017(6) -0.004(5) -0.001(5)
C79 0.036(6) 0.037(6) 0.044(7) 0.002(5) 0.012(5) -0.004(5)
C80 0.100(12) 0.032(7) 0.078(11) 0.019(7) 0.033(9) -0.002(7)
C81 0.057(8) 0.046(7) 0.052(7) 0.023(6) -0.001(6) 0.004(6)
C82 0.086(12) 0.141(17) 0.047(8) 0.052(10) 0.018(8) 0.014(11)
C83 0.038(6) 0.030(6) 0.066(8) 0.000(5) 0.018(5) -0.004(5)
C84 0.071(10) 0.036(7) 0.124(14) -0.019(8) 0.037(9) -0.014(7)
C85 0.043(6) 0.059(8) 0.057(8) -0.025(6) 0.019(6) -0.004(6)
C86 0.081(10) 0.066(9) 0.030(6) -0.012(6) 0.016(6) -0.011(7)
C87 0.038(6) 0.040(6) 0.039(6) 0.006(5) 0.001(5) -0.001(5)
C88 0.074(9) 0.078(10) 0.031(6) 0.009(6) 0.000(6) 0.026(8)
C89 0.045(6) 0.034(6) 0.052(7) -0.014(5) 0.005(5) 0.006(5)
C90 0.050(7) 0.059(8) 0.033(6) -0.015(6) 0.004(5) -0.006(6)
C91 0.033(5) 0.026(6) 0.065(8) 0.004(5) 0.002(5) -0.005(4)
C92 0.054(8) 0.047(8) 0.069(9) 0.002(7) 0.004(6) -0.009(6)
Cl1 0.0523(16) 0.0511(19) 0.092(2) -0.0002(19) 0.0228(15) -0.0005(16)
Cl2 0.090(3) 0.193(7) 0.102(4) 0.041(4) 0.003(3) 0.062(4)
Cl3 0.095(3) 0.099(4) 0.115(4) -0.036(3) 0.046(3) -0.038(3)
Cl4 0.181(6) 0.085(4) 0.135(5) -0.037(3) 0.079(5) -0.048(4)
Cl5 0.101(4) 0.144(5) 0.126(5) 0.000(4) 0.045(3) 0.013(4)
Cl6 0.098(4) 0.128(5) 0.151(5) -0.015(4) -0.007(3) -0.064(4)
Cl7 0.098(4) 0.54(2) 0.136(6) -0.108(11) 0.026(4) -0.021(9)
Cl8 0.168(7) 0.139(7) 0.219(9) 0.038(6) 0.042(6) 0.043(6)
Cl13 0.061(3) 0.061(4) 0.060(3) 0.012(3) 0.012(3) 0.005(3)
Cl14 0.151(9) 0.214(14) 0.163(10) 0.000 -0.005(7) 0.000
Cl15 0.084(6) 0.103(7) 0.113(7) -0.038(6) 0.016(5) -0.028(5)
C93 0.066(8) 0.080(11) 0.050(7) 0.011(8) 0.019(6) 0.022(8)
C94 0.054(8) 0.073(10) 0.085(10) -0.021(9) 0.030(7) -0.025(7)
C95 0.035(8) 0.36(4) 0.139(18) -0.15(3) -0.003(9) -0.003(16)
C96 0.052(8) 0.100(14) 0.115(14) -0.008(12) 0.009(8) 0.001(9)
C97 0.067(16) 0.074(19) 0.038(12) -0.011(14) 0.015(11) -0.002(15)

loop_
_geom_bond_atom_site_label_1
_geom_bond_atom_site_label_2
_geom_bond_distance
_geom_bond_site_symmetry_2
_geom_bond_publ_flag
Pt1 C40 2.007(8) . ?
Pt1 O1 2.112(6) . ?
Pt1 P2 2.262(3) . ?
Pt1 P1 2.302(3) . ?
Pt1A C18A 2.002(7) 2_556 ?
Pt1A O1A 2.107(5) . ?
Pt1A P2A 2.296(3) . ?
Pt1A P1A 2.304(3) . ?
Pt2 C31 2.019(8) . ?
Pt2 O7 2.125(5) . ?
Pt2 P8 2.291(3) . ?
Pt2 P7 2.292(3) . ?
Pt2A C9A 1.980(8) . ?
Pt2A O3A 2.108(6) . ?
Pt2A P3A 2.297(3) . ?
Pt2A P4A 2.301(3) . ?
Pt3 C18 2.005(8) . ?
Pt3 O5 2.120(5) . ?
Pt3 P6 2.298(3) . ?
Pt3 P5 2.303(3) . ?
Pt4 C9 1.991(8) . ?
Pt4 O3 2.117(5) . ?
Pt4 P4 2.287(3) . ?
Pt4 P3 2.310(3) . ?
P1 C49 1.808(10) . ?
P1 C45 1.827(10) . ?
P1 C47 1.831(10) . ?
P1A C23A 1.825(12) . ?
P1A C27A 1.836(10) . ?
P1A C25A 1.841(13) . ?
P2 C55 1.798(14) . ?
P2 C51 1.842(11) . ?
P2 C53 1.880(12) . ?
P2A C29A 1.801(12) . ?
P2A C31A 1.835(11) . ?
P2A C33A 1.904(6) . ?
P3 C59 1.792(16) . ?
P3 C57 1.805(16) . ?
P3 C61 1.834(11) . ?
P3A C37A 1.816(11) . ?
P3A C39A 1.825(10) . ?
P3A C35A 1.843(11) . ?
P4 C63 1.733(18) . ?
P4 C65 1.787(17) . ?
P4 C67 1.849(9) . ?
P4A C43A 1.804(10) . ?
P4A C41A 1.818(11) . ?
P4A C45A 1.835(11) . ?
P5 C71 1.828(12) . ?
P5 C69 1.833(12) . ?
P5 C73 1.850(12) . ?
P6 C75 1.815(10) . ?
P6 C77 1.820(10) . ?
P6 C79 1.835(11) . ?
P7 C81 1.819(12) . ?
P7 C85 1.830(11) . ?
P7 C83 1.854(11) . ?
P8 C89 1.822(11) . ?
P8 C91 1.826(11) . ?
P8 C87 1.834(11) . ?
O1 C1 1.271(11) . ?
O1A C1A 1.272(11) . ?
O2 C1 1.226(11) . ?
O2A C1A 1.226(11) . ?
O3 C8 1.266(9) . ?
O3A C8A 1.277(10) . ?
O4 C8 1.234(10) . ?
O4A C8A 1.239(10) . ?
O5 C23 1.274(10) . ?
O6 C23 1.210(10) . ?
O7 C30 1.274(10) . ?
O8 C30 1.242(10) . ?
C1 C2 1.498(12) . ?
C1A C2A 1.517(12) . ?
C2 C3 1.389(12) . ?
C2 C7 1.407(11) . ?
C2A C7A 1.382(11) . ?
C2A C3A 1.387(12) . ?
C3 C4 1.393(13) . ?
C3 H3 0.9500 . ?
C3A C4A 1.395(11) . ?
C3A H3A 0.9500 . ?
C4 C5 1.403(12) . ?
C4 H4 0.9500 . ?
C4A C5A 1.392(12) . ?
C4A H4A 0.9500 . ?
C5 C6 1.384(12) . ?
C5 H5 0.9500 . ?
C5A C6A 1.398(11) . ?
C5A H5A 0.9500 . ?
C6 C7 1.389(11) . ?
C6 C8 1.510(10) . ?
C6A C7A 1.399(11) . ?
C6A C8A 1.511(11) . ?
C7 H7 0.9500 . ?
C7A H7A 0.9500 . ?
C9 C22 1.382(11) . ?
C9 C10 1.422(11) . ?
C9A C22A 1.380(11) . ?
C9A C10A 1.453(11) . ?
C10 C11 1.372(11) . ?
C10 H10 0.9500 . ?
C10A C11A 1.377(12) . ?
C10A H10A 0.9500 . ?
C11 C12 1.403(11) . ?
C11 H11 0.9500 . ?
C11A C12A 1.380(11) . ?
C11A H11A 0.9500 . ?
C12 C21 1.427(9) . ?
C12 C13 1.435(11) . ?
C12A C21A 1.425(10) . ?
C12A C13A 1.435(11) . ?
C13 C14 1.363(12) . ?
C13 H13 0.9500 . ?
C13A C14A 1.362(12) . ?
C13A H13A 0.9500 . ?
C14 C15 1.434(10) . ?
C14 H14 0.9500 . ?
C14A C15A 1.428(11) . ?
C14A H14A 0.9500 . ?
C15 C16 1.397(11) . ?
C15 C20 1.414(10) . ?
C15A C16A 1.415(11) . ?
C15A C20A 1.423(10) . ?
C16 C17 1.379(11) . ?
C16 H16 0.9500 . ?
C16A C17A 1.377(11) . ?
C16A H16A 0.9500 . ?
C17 C18 1.421(11) . ?
C17 H17 0.9500 . ?
C17A C18A 1.423(10) . ?
C17A H17A 0.9500 . ?
C18 C19 1.381(11) . ?
C18A C19A 1.376(10) . ?
C18A Pt1A 2.002(7) 2_556 ?
C19 C20 1.424(10) . ?
C19 H19 0.9500 . ?
C19A C20A 1.407(10) . ?
C19A H19A 0.9500 . ?
C20 C21 1.447(10) . ?
C20A C21A 1.458(10) . ?
C21 C22 1.408(10) . ?
C21A C22A 1.421(10) . ?
C22 H22 0.9500 . ?
C22A H22A 0.9500 . ?
C23 C24 1.524(11) . ?
C23A C24A 1.483(19) . ?
C23A H23A 0.9900 . ?
C23A H23B 0.9900 . ?
C24 C29 1.385(11) . ?
C24 C25 1.390(12) . ?
C24A H24A 0.9800 . ?
C24A H24B 0.9800 . ?
C24A H24C 0.9800 . ?
C25 C26 1.403(12) . ?
C25 H25 0.9500 . ?
C25A C26A 1.44(3) . ?
C25A H25A 0.9900 . ?
C25A H25B 0.9900 . ?
C26 C27 1.384(12) . ?
C26 H26 0.9500 . ?
C26A H26A 0.9800 . ?
C26A H26B 0.9800 . ?
C26A H26C 0.9800 . ?
C27 C28 1.398(11) . ?
C27 H27 0.9500 . ?
C27A C28A 1.539(17) . ?
C27A H27A 0.9900 . ?
C27A H27B 0.9900 . ?
C28 C29 1.384(11) . ?
C28 C30 1.510(11) . ?
C28A H28A 0.9800 . ?
C28A H28B 0.9800 . ?
C28A H28C 0.9800 . ?
C29 H29 0.9500 . ?
C29A C30A 1.50(2) . ?
C29A H29A 0.9900 . ?
C29A H29B 0.9900 . ?
C30A H30A 0.9800 . ?
C30A H30B 0.9800 . ?
C30A H30C 0.9800 . ?
C31 C44 1.377(12) . ?
C31 C32 1.409(12) . ?
C31A C32A 1.522(16) . ?
C31A H31A 0.9900 . ?
C31A H31B 0.9900 . ?
C32 C33 1.364(13) . ?
C32 H32 0.9500 . ?
C32A H32A 0.9800 . ?
C32A H32B 0.9800 . ?
C32A H32C 0.9800 . ?
C33 C34 1.414(13) . ?
C33 H33 0.9500 . ?
C33A C34A 1.515(15) . ?
C33A H33A 0.9900 . ?
C33A H33B 0.9900 . ?
C34 C43 1.413(12) . ?
C34 C35 1.446(12) . ?
C34A H34A 0.9800 . ?
C34A H34B 0.9800 . ?
C34A H34C 0.9800 . ?
C35 C36 1.328(13) . ?
C35 H35 0.9500 . ?
C35A C36A 1.545(15) . ?
C35A H35A 0.9900 . ?
C35A H35B 0.9900 . ?
C36 C37 1.447(12) . ?
C36 H36 0.9500 . ?
C36A H36A 0.9800 . ?
C36A H36B 0.9800 . ?
C36A H36C 0.9800 . ?
C37 C42 1.417(11) . ?
C37 C38 1.426(12) . ?
C37A C38A 1.546(16) . ?
C37A H37A 0.9900 . ?
C37A H37B 0.9900 . ?
C38 C39 1.388(12) . ?
C38 H38 0.9500 . ?
C38A H38A 0.9800 . ?
C38A H38B 0.9800 . ?
C38A H38C 0.9800 . ?
C39 C40 1.403(11) . ?
C39 H39 0.9500 . ?
C39A C40A 1.536(14) . ?
C39A H39A 0.9900 . ?
C39A H39B 0.9900 . ?
C40 C41 1.398(12) . ?
C40A H40A 0.9800 . ?
C40A H40B 0.9800 . ?
C40A H40C 0.9800 . ?
C41 C42 1.413(11) . ?
C41 H41 0.9500 . ?
C41A C42A 1.563(17) . ?
C41A H41A 0.9900 . ?
C41A H41B 0.9900 . ?
C42 C43 1.462(12) . ?
C42A H42A 0.9800 . ?
C42A H42B 0.9800 . ?
C42A H42C 0.9800 . ?
C43 C44 1.414(11) . ?
C43A C44A 1.546(15) . ?
C43A H43A 0.9900 . ?
C43A H43B 0.9900 . ?
C44 H44 0.9500 . ?
C44A H44A 0.9800 . ?
C44A H44B 0.9800 . ?
C44A H44C 0.9800 . ?
C45 C46 1.533(15) . ?
C45 H45A 0.9900 . ?
C45 H45B 0.9900 . ?
C45A C46A 1.523(16) . ?
C45A H45C 0.9900 . ?
C45A H45D 0.9900 . ?
C46 H46A 0.9800 . ?
C46 H46B 0.9800 . ?
C46 H46C 0.9800 . ?
C46A H46D 0.9800 . ?
C46A H46E 0.9800 . ?
C46A H46F 0.9800 . ?
C47 C48 1.515(15) . ?
C47 H47A 0.9900 . ?
C47 H47B 0.9900 . ?
C48 H48A 0.9800 . ?
C48 H48B 0.9800 . ?
C48 H48C 0.9800 . ?
C49 C50 1.495(16) . ?
C49 H49A 0.9900 . ?
C49 H49B 0.9900 . ?
C50 H50A 0.9800 . ?
C50 H50B 0.9800 . ?
C50 H50C 0.9800 . ?
C51 C52 1.531(17) . ?
C51 H51A 0.9900 . ?
C51 H51B 0.9900 . ?
C52 H52A 0.9800 . ?
C52 H52B 0.9800 . ?
C52 H52C 0.9800 . ?
C53 C54 1.487(18) . ?
C53 H53A 0.9900 . ?
C53 H53B 0.9900 . ?
C54 H54A 0.9800 . ?
C54 H54B 0.9800 . ?
C54 H54C 0.9800 . ?
C55 C56 1.554(9) . ?
C55 H55A 0.9900 . ?
C55 H55B 0.9900 . ?
C56 H56A 0.9800 . ?
C56 H56B 0.9800 . ?
C56 H56C 0.9800 . ?
C57 C58 1.546(19) . ?
C57 H57A 0.9900 . ?
C57 H57B 0.9900 . ?
C58 H58A 0.9800 . ?
C58 H58B 0.9800 . ?
C58 H58C 0.9800 . ?
C59 C60 1.520(10) . ?
C59 H59A 0.9900 . ?
C59 H59B 0.9900 . ?
C60 H60A 0.9800 . ?
C60 H60B 0.9800 . ?
C60 H60C 0.9800 . ?
C61 C62 1.49(2) . ?
C61 H61A 0.9900 . ?
C61 H61B 0.9900 . ?
C62 H62A 0.9800 . ?
C62 H62B 0.9800 . ?
C62 H62C 0.9800 . ?
C63 C64 1.58(2) . ?
C63 H63A 0.9900 . ?
C63 H63B 0.9900 . ?
C64 H64A 0.9800 . ?
C64 H64B 0.9800 . ?
C64 H64C 0.9800 . ?
C65 C66 1.55(2) . ?
C65 H65A 0.9900 . ?
C65 H65B 0.9900 . ?
C66 H66A 0.9800 . ?
C66 H66B 0.9800 . ?
C66 H66C 0.9800 . ?
C67 C68 1.546(10) . ?
C67 H67A 0.9900 . ?
C67 H67B 0.9900 . ?
C68 H68A 0.9800 . ?
C68 H68B 0.9800 . ?
C68 H68C 0.9800 . ?
C69 C70 1.495(18) . ?
C69 H69A 0.9900 . ?
C69 H69B 0.9900 . ?
C70 H70A 0.9800 . ?
C70 H70B 0.9800 . ?
C70 H70C 0.9800 . ?
C71 C72 1.544(19) . ?
C71 H71A 0.9900 . ?
C71 H71B 0.9900 . ?
C72 H72A 0.9800 . ?
C72 H72B 0.9800 . ?
C72 H72C 0.9800 . ?
C73 C74 1.467(18) . ?
C73 H73A 0.9900 . ?
C73 H73B 0.9900 . ?
C74 H74A 0.9800 . ?
C74 H74B 0.9800 . ?
C74 H74C 0.9800 . ?
C75 C76 1.560(16) . ?
C75 H75A 0.9900 . ?
C75 H75B 0.9900 . ?
C76 H76A 0.9800 . ?
C76 H76B 0.9800 . ?
C76 H76C 0.9800 . ?
C77 C78 1.542(14) . ?
C77 H77A 0.9900 . ?
C77 H77B 0.9900 . ?
C78 H78A 0.9800 . ?
C78 H78B 0.9800 . ?
C78 H78C 0.9800 . ?
C79 C80 1.522(16) . ?
C79 H79A 0.9900 . ?
C79 H79B 0.9900 . ?
C80 H80A 0.9800 . ?
C80 H80B 0.9800 . ?
C80 H80C 0.9800 . ?
C81 C82 1.53(2) . ?
C81 H81A 0.9900 . ?
C81 H81B 0.9900 . ?
C82 H82A 0.9800 . ?
C82 H82B 0.9800 . ?
C82 H82C 0.9800 . ?
C83 C84 1.527(16) . ?
C83 H83A 0.9900 . ?
C83 H83B 0.9900 . ?
C84 H84A 0.9800 . ?
C84 H84B 0.9800 . ?
C84 H84C 0.9800 . ?
C85 C86 1.535(19) . ?
C85 H85A 0.9900 . ?
C85 H85B 0.9900 . ?
C86 H86A 0.9800 . ?
C86 H86B 0.9800 . ?
C86 H86C 0.9800 . ?
C87 C88 1.570(16) . ?
C87 H87A 0.9900 . ?
C87 H87B 0.9900 . ?
C88 H88A 0.9800 . ?
C88 H88B 0.9800 . ?
C88 H88C 0.9800 . ?
C89 C90 1.568(16) . ?
C89 H89A 0.9900 . ?
C89 H89B 0.9900 . ?
C90 H90A 0.9800 . ?
C90 H90B 0.9800 . ?
C90 H90C 0.9800 . ?
C91 C92 1.524(17) . ?
C91 H91A 0.9900 . ?
C91 H91B 0.9900 . ?
C92 H92A 0.9800 . ?
C92 H92B 0.9800 . ?
C92 H92C 0.9800 . ?
Cl1 C93 1.787(14) . ?
Cl2 C93 1.668(15) . ?
Cl3 C93 1.767(18) . ?
Cl4 C94 1.689(17) . ?
Cl5 C94 1.769(18) . ?
Cl6 C94 1.716(15) . ?
Cl7 C95 1.648(19) . ?
Cl8 C95 1.78(3) . ?
Cl9 C95 1.61(3) . ?
Cl10 C96 1.68(2) . ?
Cl11 C96 1.85(2) . ?
Cl12 C96 1.65(2) . ?
Cl16 C96 1.74(4) . ?
Cl16 Cl17 2.40(5) . ?
Cl17 C96 1.72(4) . ?
Cl18 C96 1.91(3) . ?
Cl13 C97 1.81(3) . ?
Cl14 C97 1.77(3) 2_556 ?
Cl14 C97 1.77(3) . ?
Cl15 C97 1.68(3) . ?
Cl15 Cl15 1.73(2) 2_556 ?
C93 H93 1.0000 . ?
C94 H94 1.0000 . ?
C95 H95 1.0000 . ?
C96 H96 1.0000 . ?
C97 H97 1.0000 . ?
